data_7215004
loop_
_publ_author_name
'Zou, Chao'
'Xie, Ming-Hua'
'Kong, Guo-Qiang'
'Wu, Chuan-De'

_publ_section_title
;
 Five porphyrin-core-dependent metal--organic frameworks and
 framework-dependent fluorescent properties
;
_journal_issue 14
_journal_name_full CrystEngComm
_journal_page_first 4850
_journal_paper_doi 10.1039/c2ce25357g
_journal_volume 14
_journal_year 2012
_chemical_formula_sum 'C51 H33 Co N5 O10 Pb2'
_chemical_formula_weight 1349.13
_chemical_name_systematic
;
?
;
_space_group_IT_number 14
_symmetry_cell_setting monoclinic
_symmetry_space_group_name_Hall '-P 2ybc'
_symmetry_space_group_name_H-M 'P 1 21/c 1'
_atom_sites_solution_hydrogens geom
_atom_sites_solution_primary direct
_atom_sites_solution_secondary difmap
_audit_creation_method SHELXL-97
_cell_angle_alpha 90.00
_cell_angle_beta 91.020(7)
_cell_angle_gamma 90.00
_cell_formula_units_Z 4
_cell_length_a 11.1613(9)
_cell_length_b 24.1334(12)
_cell_length_c 20.5794(15)
_cell_measurement_reflns_used 21037
_cell_measurement_temperature 293(2)
_cell_measurement_theta_max 25.06
_cell_measurement_theta_min 3.09
_cell_volume 5542.4(7)
_computing_cell_refinement 'CrysAlisPro (Oxford Diffraction Ltd., 2010)'
_computing_data_collection 'CrysAlisPro (Oxford Diffraction Ltd., 2010)'
_computing_data_reduction 'CrysAlisPro (Oxford Diffraction Ltd., 2010)'
_computing_structure_refinement 'SHELXL-97 (Sheldrick, 1997)'
_computing_structure_solution 'SHELXS-97 (Sheldrick, 1990)'
_diffrn_ambient_temperature 293(2)
_diffrn_detector_area_resol_mean 10.3592
_diffrn_measured_fraction_theta_full 0.988
_diffrn_measured_fraction_theta_max 0.988
_diffrn_measurement_device_type 'Xcalibur, Atlas, Gemini ultra'
_diffrn_measurement_method '\w scans'
_diffrn_radiation_monochromator graphite
_diffrn_radiation_source 'fine-focus sealed tube'
_diffrn_radiation_type MoK\a
_diffrn_radiation_wavelength 0.71073
_diffrn_reflns_av_R_equivalents 0.0743
_diffrn_reflns_av_sigmaI/netI 0.1071
_diffrn_reflns_limit_h_max 13
_diffrn_reflns_limit_h_min -13
_diffrn_reflns_limit_k_max 24
_diffrn_reflns_limit_k_min -28
_diffrn_reflns_limit_l_max 19
_diffrn_reflns_limit_l_min -24
_diffrn_reflns_number 21037
_diffrn_reflns_theta_full 25.06
_diffrn_reflns_theta_max 25.06
_diffrn_reflns_theta_min 3.09
_diffrn_standards_interval_count none
_diffrn_standards_interval_time none
_diffrn_standards_number none
_exptl_absorpt_coefficient_mu 6.412
_exptl_absorpt_correction_T_max 0.527
_exptl_absorpt_correction_T_min 0.159
_exptl_absorpt_correction_type empirical
_exptl_absorpt_process_details CrysAlisPro
_exptl_crystal_colour brown
_exptl_crystal_density_diffrn 1.617
_exptl_crystal_density_method 'not measured'
_exptl_crystal_description block
_exptl_crystal_F_000 2580
_exptl_crystal_size_max 0.37
_exptl_crystal_size_mid 0.25
_exptl_crystal_size_min 0.10
_platon_squeeze_details
;
;
_refine_diff_density_max 1.489
_refine_diff_density_min -0.998
_refine_diff_density_rms 0.145
_refine_ls_extinction_method none
_refine_ls_goodness_of_fit_ref 1.081
_refine_ls_hydrogen_treatment constr
_refine_ls_matrix_type full
_refine_ls_number_parameters 597
_refine_ls_number_reflns 9706
_refine_ls_number_restraints 4
_refine_ls_restrained_S_all 1.081
_refine_ls_R_factor_all 0.1526
_refine_ls_R_factor_gt 0.0779
_refine_ls_shift/su_max 0.000
_refine_ls_shift/su_mean 0.000
_refine_ls_structure_factor_coef Fsqd
_refine_ls_weighting_details 'calc w=1/[\s^2^(Fo^2^)+(0.0479P)^2^+0.0000P] where P=(Fo^2^+2Fc^2^)/3'
_refine_ls_weighting_scheme calc
_refine_ls_wR_factor_gt 0.1556
_refine_ls_wR_factor_ref 0.1776
_reflns_number_gt 4530
_reflns_number_total 9706
_reflns_threshold_expression >2sigma(I)
_cod_data_source_file c2ce25357g.txt
_cod_data_source_block New2
_cod_original_sg_symbol_H-M P2(1)/c
_cod_database_code 7215004

loop_
_symmetry_equiv_pos_as_xyz
'x, y, z'
'-x, y+1/2, -z+1/2'
'-x, -y, -z'
'x, -y-1/2, z-1/2'

loop_
_atom_site_label
_atom_site_type_symbol
_atom_site_fract_x
_atom_site_fract_y
_atom_site_fract_z
_atom_site_U_iso_or_equiv
_atom_site_adp_type
_atom_site_occupancy
_atom_site_symmetry_multiplicity
_atom_site_calc_flag
_atom_site_refinement_flags
Pb1 Pb 0.66288(6) 0.45441(2) 0.47850(3) 0.0885(2) Uani 1 1 d .
Pb2 Pb 1.98483(6) 0.43075(2) -0.44041(3) 0.0957(3) Uani 1 1 d .
Co1 Co 1.2869(2) 0.44954(7) 0.00130(10) 0.0903(6) Uani 1 1 d .
O1 O 1.7539(12) 0.4695(4) -0.4013(5) 0.110(4) Uani 1 1 d .
O2 O 1.8774(14) 0.4189(5) -0.3430(5) 0.118(4) Uani 1 1 d .
O3 O 1.2004(13) 0.8560(4) -0.0198(6) 0.118(4) Uani 1 1 d .
O4 O 1.0243(13) 0.8333(4) -0.0567(6) 0.114(4) Uani 1 1 d .
O5 O 0.7242(16) 0.4559(5) 0.3647(6) 0.123(4) Uani 1 1 d .
O6 O 0.8908(12) 0.4546(4) 0.4242(6) 0.107(4) Uani 1 1 d .
O7 O 1.2450(11) 0.0472(4) 0.0105(5) 0.092(3) Uani 1 1 d .
O8 O 1.4348(10) 0.0469(4) 0.0433(5) 0.096(3) Uani 1 1 d .
O9 O 2.1393(11) 0.4077(5) -0.3561(7) 0.146(5) Uani 1 1 d .
N1 N 1.3519(14) 0.5085(4) -0.0555(6) 0.103(4) Uani 1 1 d .
N2 N 1.2380(13) 0.3938(4) 0.0656(6) 0.098(4) Uani 1 1 d .
N3 N 1.3841(13) 0.3936(4) -0.0449(6) 0.097(4) Uani 1 1 d .
N4 N 1.1804(14) 0.5041(4) 0.0446(6) 0.109(5) Uani 1 1 d .
C1 C 1.471(2) 0.5560(8) -0.1253(10) 0.133(7) Uani 1 1 d .
H1A H 1.5279 0.5637 -0.1563 0.159 Uiso 1 1 calc R
C2 C 1.2055(18) 0.6483(6) -0.0255(8) 0.096(5) Uani 1 1 d .
C3 C 1.518(2) 0.4713(8) -0.2423(10) 0.142(8) Uani 1 1 d .
H3A H 1.4416 0.4863 -0.2454 0.171 Uiso 1 1 calc R
C4 C 1.1601(19) 0.5564(6) 0.0245(9) 0.113(6) Uani 1 1 d .
C5 C 1.4354(16) 0.5025(6) -0.0998(8) 0.098(5) Uani 1 1 d .
C6 C 1.3277(17) 0.5634(5) -0.0503(8) 0.095(5) Uani 1 1 d .
C7 C 1.0389(18) 0.5425(6) 0.1068(9) 0.117(6) Uani 1 1 d .
H7A H 0.9796 0.5464 0.1377 0.140 Uiso 1 1 calc R
C8 C 1.2685(15) 0.3389(5) 0.0656(7) 0.092(4) Uani 1 1 d .
C9 C 1.1505(17) 0.7603(6) -0.0357(8) 0.100(5) Uani 1 1 d .
C10 C 1.1707(15) 0.4016(5) 0.1209(7) 0.089(4) Uani 1 1 d .
C11 C 1.2342(16) 0.5881(6) -0.0187(7) 0.093(5) Uani 1 1 d .
C12 C 1.4387(16) 0.3100(6) -0.0870(9) 0.109(6) Uani 1 1 d .
H12A H 1.4465 0.2718 -0.0916 0.131 Uiso 1 1 calc R
C13 C 1.1071(19) 0.4964(6) 0.0958(8) 0.121(7) Uani 1 1 d .
C14 C 1.3785(15) 0.3379(5) -0.0370(7) 0.091(5) Uani 1 1 d .
C15 C 1.1682(17) 0.3502(6) 0.1570(9) 0.116(6) Uani 1 1 d .
H15A H 1.1308 0.3445 0.1965 0.139 Uiso 1 1 calc R
C16 C 1.2607(16) 0.7432(6) -0.0075(8) 0.097(5) Uani 1 1 d .
H16A H 1.3138 0.7691 0.0100 0.116 Uiso 1 1 calc R
C17 C 1.586(2) 0.4677(8) -0.2991(9) 0.124(6) Uani 1 1 d .
H17A H 1.5552 0.4789 -0.3392 0.149 Uiso 1 1 calc R
C18 C 1.773(2) 0.4438(7) -0.3522(11) 0.104(6) Uani 1 1 d .
C19 C 1.0700(16) 0.7208(6) -0.0556(9) 0.107(5) Uani 1 1 d .
H19A H 0.9962 0.7314 -0.0732 0.128 Uiso 1 1 calc R
C20 C 1.4801(18) 0.4530(6) -0.1260(8) 0.110(6) Uani 1 1 d .
C21 C 1.2882(15) 0.6879(6) -0.0064(8) 0.097(5) Uani 1 1 d .
H21A H 1.3642 0.6767 0.0075 0.116 Uiso 1 1 calc R
C22 C 1.560(2) 0.4537(7) -0.1826(9) 0.113(6) Uani 1 1 d .
C23 C 1.7018(18) 0.4466(6) -0.2928(7) 0.089(5) Uani 1 1 d .
C24 C 1.4827(17) 0.3491(6) -0.1267(8) 0.110(6) Uani 1 1 d .
H24A H 1.5273 0.3435 -0.1639 0.132 Uiso 1 1 calc R
C25 C 1.1279(18) 0.8232(7) -0.0354(8) 0.090(5) Uani 1 1 d .
C26 C 1.7469(17) 0.4275(6) -0.2325(8) 0.103(5) Uani 1 1 d .
H26A H 1.8234 0.4125 -0.2284 0.123 Uiso 1 1 calc R
C27 C 1.4465(17) 0.4010(6) -0.0994(7) 0.101(5) Uani 1 1 d .
C28 C 1.0979(16) 0.6659(5) -0.0497(7) 0.089(4) Uani 1 1 d .
H28A H 1.0414 0.6397 -0.0627 0.107 Uiso 1 1 calc R
C29 C 1.4004(19) 0.5919(7) -0.0931(8) 0.118(6) Uani 1 1 d .
H29A H 1.4006 0.6302 -0.0987 0.141 Uiso 1 1 calc R
C30 C 1.674(2) 0.4321(6) -0.1805(8) 0.118(7) Uani 1 1 d .
H30A H 1.7033 0.4197 -0.1405 0.141 Uiso 1 1 calc R
C31 C 1.0733(18) 0.5798(5) 0.0657(9) 0.119(7) Uani 1 1 d .
H31A H 1.0454 0.6161 0.0637 0.143 Uiso 1 1 calc R
C32 C 1.2286(14) 0.3124(6) 0.1239(7) 0.091(4) Uani 1 1 d .
H32A H 1.2424 0.2758 0.1361 0.110 Uiso 1 1 calc R
C33 C 1.4399(15) 0.1651(6) 0.0523(8) 0.100(5) Uani 1 1 d .
H33A H 1.5066 0.1488 0.0720 0.120 Uiso 1 1 calc R
C34 C 1.256(2) 0.1623(6) -0.0004(10) 0.133(7) Uani 1 1 d .
H34A H 1.1926 0.1416 -0.0173 0.159 Uiso 1 1 calc R
C35 C 1.3457(15) 0.1333(5) 0.0256(8) 0.085(5) Uani 1 1 d .
C36 C 1.3401(17) 0.0719(7) 0.0263(7) 0.086(4) Uani 1 1 d .
C37 C 1.1096(17) 0.4491(5) 0.1341(7) 0.098(5) Uani 1 1 d .
C38 C 0.8482(18) 0.4524(6) 0.2510(11) 0.111(6) Uani 1 1 d .
H38A H 0.7649 0.4524 0.2494 0.133 Uiso 1 1 calc R
C39 C 1.0929(17) 0.4488(6) 0.2550(9) 0.095(5) Uani 1 1 d .
H39A H 1.1762 0.4480 0.2566 0.114 Uiso 1 1 calc R
C40 C 1.032(2) 0.4491(5) 0.3130(9) 0.104(5) Uani 1 1 d .
H40A H 1.0743 0.4468 0.3523 0.125 Uiso 1 1 calc R
C41 C 1.037(2) 0.4497(5) 0.1959(10) 0.103(6) Uani 1 1 d .
C42 C 0.912(2) 0.4526(6) 0.3124(8) 0.093(5) Uani 1 1 d .
C43 C 0.840(2) 0.4551(6) 0.3722(12) 0.108(6) Uani 1 1 d .
C44 C 0.916(2) 0.4524(6) 0.1923(8) 0.099(5) Uani 1 1 d .
H44A H 0.8766 0.4541 0.1520 0.119 Uiso 1 1 calc R
C45 C 1.3346(17) 0.2489(5) 0.0207(8) 0.093(5) Uani 1 1 d .
C46 C 1.2443(17) 0.2189(6) -0.0059(9) 0.108(6) Uani 1 1 d .
H46A H 1.1785 0.2354 -0.0265 0.130 Uiso 1 1 calc R
C47 C 1.4282(18) 0.2221(7) 0.0476(9) 0.113(6) Uani 1 1 d .
H47A H 1.4905 0.2435 0.0646 0.135 Uiso 1 1 calc R
C48 C 1.3306(16) 0.3101(6) 0.0166(8) 0.100(5) Uani 1 1 d .
O10 O 0.480(2) 0.4186(10) 0.4020(13) 0.196(9) Uiso 1 1 d .
C49 C 0.502(3) 0.3865(15) 0.3566(15) 0.215(16) Uiso 1 1 d .
H49A H 0.5821 0.3814 0.3467 0.257 Uiso 1 1 calc R
N5 N 0.417(2) 0.3571(10) 0.3187(13) 0.157(8) Uiso 1 1 d .
C50 C 0.298(3) 0.3443(18) 0.336(2) 0.25(2) Uiso 1 1 d .
H50A H 0.2769 0.3650 0.3742 0.381 Uiso 1 1 calc R
H50B H 0.2913 0.3054 0.3452 0.381 Uiso 1 1 calc R
H50C H 0.2438 0.3538 0.3010 0.381 Uiso 1 1 calc R
C51 C 0.449(4) 0.3237(16) 0.2644(16) 0.240(18) Uiso 1 1 d .
H51A H 0.5299 0.3317 0.2526 0.359 Uiso 1 1 calc R
H51B H 0.3960 0.3317 0.2283 0.359 Uiso 1 1 calc R
H51C H 0.4421 0.2852 0.2757 0.359 Uiso 1 1 calc R

loop_
_atom_site_aniso_label
_atom_site_aniso_U_11
_atom_site_aniso_U_22
_atom_site_aniso_U_33
_atom_site_aniso_U_23
_atom_site_aniso_U_13
_atom_site_aniso_U_12
Pb1 0.0967(5) 0.0674(3) 0.1022(5) 0.0040(3) 0.0246(4) 0.0012(3)
Pb2 0.1250(6) 0.0751(4) 0.0873(4) 0.0031(3) 0.0127(4) -0.0112(3)
Co1 0.1306(18) 0.0605(10) 0.0804(14) -0.0002(9) 0.0206(12) 0.0024(10)
O1 0.176(12) 0.095(7) 0.058(7) 0.008(5) 0.018(7) 0.000(7)
O2 0.158(12) 0.128(9) 0.070(7) 0.004(6) 0.037(8) -0.033(9)
O3 0.156(12) 0.075(7) 0.125(10) -0.007(6) 0.010(9) -0.009(7)
O4 0.143(11) 0.072(6) 0.128(10) 0.027(6) 0.024(9) 0.014(7)
O5 0.168(13) 0.121(9) 0.082(8) -0.013(6) 0.028(9) -0.029(9)
O6 0.150(11) 0.101(8) 0.069(8) 0.002(6) 0.015(8) 0.004(7)
O7 0.096(8) 0.072(6) 0.109(8) -0.005(5) 0.014(7) 0.001(5)
O8 0.081(7) 0.075(6) 0.133(9) 0.007(6) 0.001(7) -0.004(5)
O9 0.095(9) 0.162(11) 0.181(13) -0.047(9) 0.023(8) -0.059(8)
N1 0.153(13) 0.069(8) 0.086(9) 0.005(6) 0.020(9) 0.011(7)
N2 0.154(12) 0.064(7) 0.077(8) 0.008(6) 0.029(8) -0.001(7)
N3 0.152(12) 0.059(7) 0.082(9) -0.001(6) 0.035(8) -0.010(7)
N4 0.184(14) 0.051(6) 0.096(10) 0.009(6) 0.049(10) 0.008(7)
C1 0.165(19) 0.113(14) 0.122(16) -0.007(11) 0.059(14) -0.003(12)
C2 0.132(15) 0.068(10) 0.089(11) 0.014(8) 0.018(11) 0.010(10)
C3 0.21(2) 0.134(15) 0.087(14) 0.022(11) 0.055(14) 0.076(15)
C4 0.162(17) 0.081(11) 0.097(13) -0.001(9) 0.047(12) 0.001(10)
C5 0.136(14) 0.065(9) 0.095(12) 0.001(8) 0.042(11) 0.004(9)
C6 0.137(15) 0.064(8) 0.086(11) 0.010(8) 0.032(11) -0.001(9)
C7 0.173(18) 0.065(9) 0.113(14) -0.002(9) 0.021(13) 0.004(11)
C8 0.126(13) 0.064(8) 0.086(11) 0.002(8) 0.023(10) -0.006(8)
C9 0.119(15) 0.064(9) 0.117(13) 0.016(8) 0.030(11) 0.024(10)
C10 0.125(13) 0.070(9) 0.073(10) -0.002(7) 0.020(9) 0.001(8)
C11 0.121(13) 0.082(9) 0.077(10) 0.011(8) 0.012(10) 0.015(9)
C12 0.146(16) 0.053(8) 0.130(15) -0.018(9) 0.006(13) 0.005(9)
C13 0.20(2) 0.063(9) 0.099(13) 0.017(8) 0.074(13) 0.034(10)
C14 0.136(14) 0.058(8) 0.079(10) 0.005(7) 0.019(10) 0.011(8)
C15 0.153(16) 0.061(9) 0.136(15) 0.016(9) 0.054(13) 0.002(9)
C16 0.101(13) 0.066(9) 0.123(13) -0.017(8) 0.001(11) -0.004(8)
C17 0.16(2) 0.132(15) 0.078(13) 0.010(10) 0.009(13) 0.045(14)
C18 0.117(16) 0.085(11) 0.110(17) -0.012(10) 0.015(14) 0.004(10)
C19 0.102(13) 0.063(9) 0.155(16) -0.009(9) 0.015(11) -0.009(9)
C20 0.178(18) 0.067(9) 0.085(11) 0.013(8) 0.029(12) 0.030(10)
C21 0.100(12) 0.079(10) 0.112(13) 0.000(9) -0.002(10) 0.005(9)
C22 0.18(2) 0.080(10) 0.082(13) -0.009(9) 0.060(13) 0.029(11)
C23 0.142(16) 0.070(8) 0.057(10) 0.006(7) 0.024(10) -0.007(9)
C24 0.162(17) 0.062(9) 0.105(13) -0.003(8) 0.021(12) 0.011(10)
C25 0.086(13) 0.091(12) 0.094(12) 0.012(9) 0.009(10) 0.006(10)
C26 0.148(16) 0.087(10) 0.074(11) 0.005(8) 0.032(11) 0.008(10)
C27 0.156(16) 0.072(9) 0.075(10) 0.025(8) 0.027(11) 0.025(9)
C28 0.124(14) 0.048(8) 0.097(11) 0.011(7) -0.010(10) 0.008(8)
C29 0.177(19) 0.099(11) 0.078(11) -0.014(9) 0.037(12) 0.003(12)
C30 0.21(2) 0.079(10) 0.061(10) -0.013(8) 0.021(13) 0.001(13)
C31 0.186(19) 0.044(7) 0.129(14) -0.011(8) 0.056(14) 0.030(9)
C32 0.120(13) 0.077(9) 0.078(10) 0.012(8) 0.013(9) 0.010(9)
C33 0.099(12) 0.076(10) 0.125(14) -0.009(9) 0.001(10) -0.028(9)
C34 0.162(18) 0.066(10) 0.173(19) -0.017(11) 0.078(15) -0.009(11)
C35 0.104(12) 0.041(7) 0.112(12) 0.005(7) 0.040(10) 0.020(8)
C36 0.094(13) 0.106(12) 0.060(9) 0.029(8) 0.021(9) 0.023(11)
C37 0.169(16) 0.061(8) 0.065(9) -0.011(7) 0.029(10) 0.005(9)
C38 0.130(15) 0.066(8) 0.137(17) -0.012(10) 0.012(14) -0.001(9)
C39 0.131(14) 0.083(10) 0.071(11) 0.020(8) 0.028(11) -0.005(9)
C40 0.135(17) 0.065(9) 0.114(15) -0.013(8) 0.028(13) -0.005(9)
C41 0.151(18) 0.052(8) 0.108(16) -0.009(8) 0.044(14) 0.013(9)
C42 0.134(16) 0.077(9) 0.069(11) 0.009(7) 0.021(12) 0.015(10)
C43 0.15(2) 0.052(8) 0.123(19) 0.002(10) 0.047(18) -0.002(10)
C44 0.157(19) 0.088(10) 0.054(10) 0.001(7) 0.020(11) 0.014(11)
C45 0.125(14) 0.048(8) 0.105(12) 0.001(7) -0.018(11) 0.005(9)
C46 0.127(15) 0.056(9) 0.141(15) 0.006(9) -0.018(12) 0.029(9)
C47 0.122(15) 0.080(11) 0.136(16) 0.011(10) 0.027(12) 0.002(10)
C48 0.134(14) 0.065(9) 0.101(12) -0.001(8) 0.018(11) -0.005(9)

loop_
_atom_type_symbol
_atom_type_description
_atom_type_scat_dispersion_real
_atom_type_scat_dispersion_imag
_atom_type_scat_source
C C 0.0033 0.0016 'International Tables Vol C Tables 4.2.6.8 and 6.1.1.4'
H H 0.0000 0.0000 'International Tables Vol C Tables 4.2.6.8 and 6.1.1.4'
N N 0.0061 0.0033 'International Tables Vol C Tables 4.2.6.8 and 6.1.1.4'
O O 0.0106 0.0060 'International Tables Vol C Tables 4.2.6.8 and 6.1.1.4'
Co Co 0.3494 0.9721 'International Tables Vol C Tables 4.2.6.8 and 6.1.1.4'
Pb Pb -3.3944 10.1111 'International Tables Vol C Tables 4.2.6.8 and 6.1.1.4'

loop_
_geom_angle_atom_site_label_1
_geom_angle_atom_site_label_2
_geom_angle_atom_site_label_3
_geom_angle
_geom_angle_site_symmetry_1
_geom_angle_site_symmetry_3
O5 Pb1 O7 87.2(4) . 2_755
O5 Pb1 O8 86.8(4) . 2_755
O7 Pb1 O8 52.6(3) 2_755 2_755
O5 Pb1 O1 140.5(5) . 1_456
O7 Pb1 O1 69.0(3) 2_755 1_456
O8 Pb1 O1 101.5(4) 2_755 1_456
O5 Pb1 O10 70.7(7) . .
O7 Pb1 O10 130.7(6) 2_755 .
O8 Pb1 O10 81.9(6) 2_755 .
O1 Pb1 O10 148.4(6) 1_456 .
O5 Pb1 C36 87.4(4) . 2_755
O7 Pb1 C36 26.2(4) 2_755 2_755
O8 Pb1 C36 26.4(4) 2_755 2_755
O1 Pb1 C36 84.3(4) 1_456 2_755
O10 Pb1 C36 106.9(6) . 2_755
O4 Pb2 O2 83.0(4) 2_844 .
O4 Pb2 O9 79.8(5) 2_844 .
O2 Pb2 O9 74.8(5) . .
N2 Co1 N3 91.0(5) . .
N2 Co1 N1 172.8(6) . .
N3 Co1 N1 89.8(5) . .
N2 Co1 N4 88.6(5) . .
N3 Co1 N4 176.5(6) . .
N1 Co1 N4 91.0(5) . .
C18 O1 Pb1 139.9(11) . 1_654
C18 O2 Pb2 106.4(12) . .
C25 O4 Pb2 104.1(11) . 2_854
C43 O5 Pb1 100.4(13) . .
C36 O7 Pb1 93.4(9) . 2_745
C36 O8 Pb1 91.0(10) . 2_745
C5 N1 C6 107.7(12) . .
C5 N1 Co1 126.6(9) . .
C6 N1 Co1 125.3(11) . .
C8 N2 C10 105.7(11) . .
C8 N2 Co1 126.0(10) . .
C10 N2 Co1 128.2(9) . .
C27 N3 C14 104.9(11) . .
C27 N3 Co1 127.3(9) . .
C14 N3 Co1 126.2(10) . .
C4 N4 C13 105.4(12) . .
C4 N4 Co1 125.5(11) . .
C13 N4 Co1 128.9(8) . .
C29 C1 C5 103.3(17) . .
C29 C1 H1A 128.4 . .
C5 C1 H1A 128.4 . .
C28 C2 C21 118.1(13) . .
C28 C2 C11 121.6(16) . .
C21 C2 C11 120.3(17) . .
C22 C3 C17 123.1(19) . .
C22 C3 H3A 118.5 . .
C17 C3 H3A 118.5 . .
N4 C4 C31 107.6(14) . .
N4 C4 C11 126.2(16) . .
C31 C4 C11 124.2(15) . .
N1 C5 C20 128.0(14) . .
N1 C5 C1 110.6(13) . .
C20 C5 C1 121.1(16) . .
N1 C6 C11 128.0(15) . .
N1 C6 C29 108.4(15) . .
C11 C6 C29 122.6(15) . .
C31 C7 C13 106.5(17) . .
C31 C7 H7A 126.8 . .
C13 C7 H7A 126.8 . .
N2 C8 C48 126.9(13) . .
N2 C8 C32 110.5(13) . .
C48 C8 C32 122.6(13) . .
C19 C9 C16 118.8(13) . .
C19 C9 C25 125.6(17) . .
C16 C9 C25 115.4(16) . .
C37 C10 N2 124.0(13) . .
C37 C10 C15 127.1(15) . .
N2 C10 C15 108.6(12) . .
C6 C11 C4 120.5(14) . .
C6 C11 C2 122.8(14) . .
C4 C11 C2 116.7(15) . .
C24 C12 C14 106.9(13) . .
C24 C12 H12A 126.5 . .
C14 C12 H12A 126.5 . .
N4 C13 C7 111.2(13) . .
N4 C13 C37 123.2(14) . .
C7 C13 C37 125.5(16) . .
N3 C14 C48 125.9(13) . .
N3 C14 C12 111.3(13) . .
C48 C14 C12 122.5(13) . .
C32 C15 C10 108.1(15) . .
C32 C15 H15A 125.9 . .
C10 C15 H15A 125.9 . .
C21 C16 C9 119.1(14) . .
C21 C16 H16A 120.5 . .
C9 C16 H16A 120.5 . .
C23 C17 C3 117.3(17) . .
C23 C17 H17A 121.3 . .
C3 C17 H17A 121.3 . .
O1 C18 O2 120.1(19) . .
O1 C18 C23 125.5(18) . .
O2 C18 C23 113.0(18) . .
C28 C19 C9 120.1(16) . .
C28 C19 H19A 119.9 . .
C9 C19 H19A 119.9 . .
C5 C20 C27 120.4(15) . .
C5 C20 C22 121.0(13) . .
C27 C20 C22 118.7(13) . .
C16 C21 C2 121.3(16) . .
C16 C21 H21A 119.3 . .
C2 C21 H21A 119.3 . .
C3 C22 C30 116.2(16) . .
C3 C22 C20 121(2) . .
C30 C22 C20 122.8(18) . .
C17 C23 C26 121.2(16) . .
C17 C23 C18 117.1(16) . .
C26 C23 C18 121.7(18) . .
C12 C24 C27 105.4(15) . .
C12 C24 H24A 127.3 . .
C27 C24 H24A 127.3 . .
O3 C25 O4 126.3(17) . .
O3 C25 C9 123.7(18) . .
O4 C25 C9 110.0(17) . .
C30 C26 C23 117.1(18) . .
C30 C26 H26A 121.4 . .
C23 C26 H26A 121.4 . .
N3 C27 C20 125.6(13) . .
N3 C27 C24 111.4(12) . .
C20 C27 C24 122.9(15) . .
C2 C28 C19 122.2(15) . .
C2 C28 H28A 118.9 . .
C19 C28 H28A 118.9 . .
C1 C29 C6 110.0(17) . .
C1 C29 H29A 125.0 . .
C6 C29 H29A 125.0 . .
C26 C30 C22 125.0(17) . .
C26 C30 H30A 117.5 . .
C22 C30 H30A 117.5 . .
C7 C31 C4 109.2(14) . .
C7 C31 H31A 125.4 . .
C4 C31 H31A 125.4 . .
C15 C32 C8 106.8(14) . .
C15 C32 H32A 126.6 . .
C8 C32 H32A 126.6 . .
C47 C33 C35 116.6(16) . .
C47 C33 H33A 121.7 . .
C35 C33 H33A 121.7 . .
C35 C34 C46 129(2) . .
C35 C34 H34A 115.5 . .
C46 C34 H34A 115.5 . .
C34 C35 C33 114.9(14) . .
C34 C35 C36 120.0(17) . .
C33 C35 C36 125.1(16) . .
O7 C36 O8 123.0(15) . .
O7 C36 C35 120.6(15) . .
O8 C36 C35 116.5(17) . .
O7 C36 Pb1 60.4(8) . 2_745
O8 C36 Pb1 62.6(8) . 2_745
C35 C36 Pb1 176.8(10) . 2_745
C10 C37 C13 125.7(14) . .
C10 C37 C41 116.9(13) . .
C13 C37 C41 117.4(13) . .
C44 C38 C42 118.7(18) . .
C44 C38 H38A 120.6 . .
C42 C38 H38A 120.6 . .
C41 C39 C40 123.1(19) . .
C41 C39 H39A 118.4 . .
C40 C39 H39A 118.4 . .
C42 C40 C39 119.8(19) . .
C42 C40 H40A 120.1 . .
C39 C40 H40A 120.1 . .
C44 C41 C39 119.6(17) . .
C44 C41 C37 120(2) . .
C39 C41 C37 120(2) . .
C40 C42 C38 119.1(17) . .
C40 C42 C43 123(2) . .
C38 C42 C43 118(2) . .
O6 C43 O5 124(2) . .
O6 C43 C42 119(2) . .
O5 C43 C42 117(2) . .
C41 C44 C38 119.5(18) . .
C41 C44 H44A 120.3 . .
C38 C44 H44A 120.3 . .
C47 C45 C46 118.7(14) . .
C47 C45 C48 121.9(16) . .
C46 C45 C48 119.4(15) . .
C45 C46 C34 115.4(17) . .
C45 C46 H46A 122.3 . .
C34 C46 H46A 122.3 . .
C45 C47 C33 125.4(17) . .
C45 C47 H47A 117.3 . .
C33 C47 H47A 117.3 . .
C14 C48 C8 121.5(13) . .
C14 C48 C45 120.7(14) . .
C8 C48 C45 117.6(14) . .
C49 O10 Pb1 119(2) . .
O10 C49 N5 126(3) . .
O10 C49 H49A 116.9 . .
N5 C49 H49A 116.9 . .
C49 N5 C50 127(3) . .
C49 N5 C51 123(3) . .
C50 N5 C51 109(3) . .
N5 C50 H50A 109.5 . .
N5 C50 H50B 109.5 . .
H50A C50 H50B 109.5 . .
N5 C50 H50C 109.5 . .
H50A C50 H50C 109.5 . .
H50B C50 H50C 109.5 . .
N5 C51 H51A 109.5 . .
N5 C51 H51B 109.5 . .
H51A C51 H51B 109.5 . .
N5 C51 H51C 109.5 . .
H51A C51 H51C 109.5 . .
H51B C51 H51C 109.5 . .

loop_
_geom_bond_atom_site_label_1
_geom_bond_atom_site_label_2
_geom_bond_distance
_geom_bond_site_symmetry_2
Pb1 O5 2.452(12) .
Pb1 O7 2.472(9) 2_755
Pb1 O8 2.520(9) 2_755
Pb1 O1 2.683(11) 1_456
Pb1 O10 2.70(3) .
Pb1 C36 2.837(16) 2_755
Pb2 O4 2.354(10) 2_844
Pb2 O2 2.371(10) .
Pb2 O9 2.488(15) .
Co1 N2 1.971(11) .
Co1 N3 1.985(12) .
Co1 N1 1.986(13) .
Co1 N4 1.993(12) .
O1 C18 1.20(2) .
O1 Pb1 2.683(11) 1_654
O2 C18 1.32(2) .
O3 C25 1.172(18) .
O4 C25 1.254(18) .
O4 Pb2 2.354(9) 2_854
O5 C43 1.30(2) .
O6 C43 1.20(2) .
O7 C36 1.256(18) .
O7 Pb1 2.472(9) 2_745
O8 C36 1.262(16) .
O8 Pb1 2.520(9) 2_745
N1 C5 1.324(18) .
N1 C6 1.357(17) .
N2 C8 1.368(16) .
N2 C10 1.387(17) .
N3 C27 1.343(17) .
N3 C14 1.356(16) .
N4 C4 1.347(18) .
N4 C13 1.359(18) .
C1 C29 1.35(2) .
C1 C5 1.45(2) .
C1 H1A 0.9300 .
C2 C28 1.36(2) .
C2 C21 1.38(2) .
C2 C11 1.49(2) .
C3 C22 1.37(2) .
C3 C17 1.41(2) .
C3 H3A 0.9300 .
C4 C31 1.42(2) .
C4 C11 1.44(2) .
C5 C20 1.406(19) .
C6 C11 1.38(2) .
C6 C29 1.39(2) .
C7 C31 1.30(2) .
C7 C13 1.37(2) .
C7 H7A 0.9300 .
C8 C48 1.42(2) .
C8 C32 1.438(19) .
C9 C19 1.37(2) .
C9 C16 1.41(2) .
C9 C25 1.54(2) .
C10 C37 1.362(19) .
C10 C15 1.448(19) .
C12 C24 1.35(2) .
C12 C14 1.41(2) .
C12 H12A 0.9300 .
C13 C37 1.388(19) .
C14 C48 1.405(19) .
C15 C32 1.33(2) .
C15 H15A 0.9300 .
C16 C21 1.370(19) .
C16 H16A 0.9300 .
C17 C23 1.39(2) .
C17 H17A 0.9300 .
C18 C23 1.47(2) .
C19 C28 1.367(18) .
C19 H19A 0.9300 .
C20 C27 1.42(2) .
C20 C22 1.48(2) .
C21 H21A 0.9300 .
C22 C30 1.38(3) .
C23 C26 1.41(2) .
C24 C27 1.434(19) .
C24 H24A 0.9300 .
C26 C30 1.36(2) .
C26 H26A 0.9300 .
C28 H28A 0.9300 .
C29 H29A 0.9300 .
C30 H30A 0.9300 .
C31 H31A 0.9300 .
C32 H32A 0.9300 .
C33 C47 1.38(2) .
C33 C35 1.41(2) .
C33 H33A 0.9300 .
C34 C35 1.33(2) .
C34 C46 1.38(2) .
C34 H34A 0.9300 .
C35 C36 1.48(2) .
C36 Pb1 2.837(16) 2_745
C37 C41 1.52(2) .
C38 C44 1.44(2) .
C38 C42 1.44(2) .
C38 H38A 0.9300 .
C39 C41 1.36(2) .
C39 C40 1.38(2) .
C39 H39A 0.9300 .
C40 C42 1.34(2) .
C40 H40A 0.9300 .
C41 C44 1.35(2) .
C42 C43 1.48(2) .
C44 H44A 0.9300 .
C45 C47 1.34(2) .
C45 C46 1.35(2) .
C45 C48 1.479(19) .
C46 H46A 0.9300 .
C47 H47A 0.9300 .
O10 C49 1.241(10) .
C49 N5 1.410(10) .
C49 H49A 0.9300 .
N5 C50 1.419(10) .
N5 C51 1.429(10) .
C50 H50A 0.9600 .
C50 H50B 0.9600 .
C50 H50C 0.9600 .
C51 H51A 0.9600 .
C51 H51B 0.9600 .
C51 H51C 0.9600 .

loop_
_platon_squeeze_void_nr
_platon_squeeze_void_average_x
_platon_squeeze_void_average_y
_platon_squeeze_void_average_z
_platon_squeeze_void_volume
_platon_squeeze_void_count_electrons
_platon_squeeze_void_content
1 0.032 0.722 0.224 356 50 ' '
2 -0.035 0.222 0.276 356 50 ' '
3 0.030 0.778 0.724 356 50 ' '
4 -0.035 0.278 0.776 356 50 ' '
